data_2019106
loop_
_publ_author_name
'Sathya, D.'
'Jagan, R.'
'Padmavathy, R.'
'Kumar, R. Mohan'
'Sivakumar, K.'

_publ_section_title
;
 N---H&#x00B7;&#x00B7;&#x00B7;O, O---H&#x00B7;&#x00B7;&#x00B7;O
 hydrogen-bonded supramolecular sheet formation in the
 bis(2-aminoanilinium) fumarate, 3-methylanilinium hydrogen fumarate and
 4-chloroanilinium hydrogen fumarate salts
;
_journal_coeditor_code UK3068
_journal_issue 8
_journal_name_full 'Acta Crystallographica Section C'
_journal_page_first 904
_journal_page_last 909
_journal_paper_doi 10.1107/S0108270113017629
_journal_volume 69
_journal_year 2013
_chemical_formula_iupac 'C7 H10 N + , C4 H3 O4 -'
_chemical_formula_moiety 'C7 H10 N +, C4 H3 O4 -'
_chemical_formula_sum 'C11 H13 N O4'
_chemical_formula_weight 223.22
_chemical_name_systematic
;
3-Methylanilinium hydrogen fumarate
;
_space_group_IT_number 14
_symmetry_cell_setting monoclinic
_symmetry_space_group_name_Hall '-P 2yn'
_symmetry_space_group_name_H-M 'P 1 21/n 1'
_atom_sites_solution_hydrogens geom
_atom_sites_solution_primary direct
_atom_sites_solution_secondary difmap
_audit_creation_method SHELXL97
_cell_angle_alpha 90.00
_cell_angle_beta 92.611(2)
_cell_angle_gamma 90.00
_cell_formula_units_Z 8
_cell_length_a 9.4576(3)
_cell_length_b 20.8915(6)
_cell_length_c 10.8787(3)
_cell_measurement_reflns_used 5904
_cell_measurement_temperature 296(2)
_cell_measurement_theta_max 30.50
_cell_measurement_theta_min 2.36
_cell_volume 2147.22(11)
_computing_cell_refinement 'APEX2 and SAINT (Bruker, 2004)'
_computing_data_collection 'APEX2 (Bruker, 2004)'
_computing_data_reduction 'SAINT and XPREP (Bruker, 2004)'
_computing_molecular_graphics
;
ORTEP-3 (Farrugia, 2012) and Mercury (Macrae <i>et al.</i>,
2008)
;
_computing_publication_material 'PLATON (Spek, 2009)'
_computing_structure_refinement 'SHELXL97 (Sheldrick, 2008)'
_computing_structure_solution 'SHELXS97 (Sheldrick, 2008)'
_diffrn_ambient_temperature 296(2)
_diffrn_measured_fraction_theta_full 0.997
_diffrn_measured_fraction_theta_max 0.997
_diffrn_measurement_device_type 'Bruker Kappa APEXII CCD area-detector'
_diffrn_measurement_method '\w and \f scan'
_diffrn_radiation_monochromator graphite
_diffrn_radiation_source 'fine-focus sealed tube'
_diffrn_radiation_type MoK\a
_diffrn_radiation_wavelength 0.71073
_diffrn_reflns_av_R_equivalents 0.0360
_diffrn_reflns_av_sigmaI/netI 0.0252
_diffrn_reflns_limit_h_max 13
_diffrn_reflns_limit_h_min -13
_diffrn_reflns_limit_k_max 30
_diffrn_reflns_limit_k_min -30
_diffrn_reflns_limit_l_max 15
_diffrn_reflns_limit_l_min -15
_diffrn_reflns_number 37301
_diffrn_reflns_theta_full 30.80
_diffrn_reflns_theta_max 30.80
_diffrn_reflns_theta_min 2.11
_exptl_absorpt_coefficient_mu 0.106
_exptl_absorpt_correction_T_max 0.9740
_exptl_absorpt_correction_T_min 0.9039
_exptl_absorpt_correction_type multi-scan
_exptl_absorpt_process_details '(SADABS; Bruker, 2004)'
_exptl_crystal_colour colourless
_exptl_crystal_density_diffrn 1.381
_exptl_crystal_density_method 'not measured'
_exptl_crystal_description block
_exptl_crystal_F_000 944
_exptl_crystal_size_max 0.35
_exptl_crystal_size_mid 0.30
_exptl_crystal_size_min 0.25
_refine_diff_density_max 0.379
_refine_diff_density_min -0.212
_refine_ls_extinction_coef 0.0060(10)
_refine_ls_extinction_expression Fc^*^=kFc[1+0.001xFc^2^\l^3^/sin(2\q)]^-1/4^
_refine_ls_extinction_method 'SHELXL97 (Sheldrick, 2008)'
_refine_ls_goodness_of_fit_ref 1.042
_refine_ls_hydrogen_treatment mixed
_refine_ls_matrix_type full
_refine_ls_number_parameters 322
_refine_ls_number_reflns 6714
_refine_ls_number_restraints 10
_refine_ls_restrained_S_all 1.042
_refine_ls_R_factor_all 0.0627
_refine_ls_R_factor_gt 0.0439
_refine_ls_shift/su_max 0.001
_refine_ls_shift/su_mean 0.000
_refine_ls_structure_factor_coef Fsqd
_refine_ls_weighting_details 'calc w = 1/[\s^2^(Fo^2^)+(0.0656P)^2^+0.4207P] where P=(Fo^2^+2Fc^2^)/3'
_refine_ls_weighting_scheme calc
_refine_ls_wR_factor_gt 0.1182
_refine_ls_wR_factor_ref 0.1303
_reflns_number_gt 5066
_reflns_number_total 6714
_reflns_threshold_expression I>2\s(I)
_cod_data_source_file uk3068.cif
_cod_data_source_block II
_cod_original_sg_symbol_H-M 'P 21/n'
_cod_database_code 2019106
_cod_database_fobs_code 2019106

loop_
_symmetry_equiv_pos_as_xyz
'x, y, z'
'-x+1/2, y+1/2, -z+1/2'
'-x, -y, -z'
'x-1/2, -y-1/2, z-1/2'

loop_
_atom_site_type_symbol
_atom_site_label
_atom_site_fract_x
_atom_site_fract_y
_atom_site_fract_z
_atom_site_U_iso_or_equiv
_atom_site_adp_type
_atom_site_calc_flag
_atom_site_refinement_flags
_atom_site_occupancy
_atom_site_symmetry_multiplicity
_atom_site_disorder_assembly
_atom_site_disorder_group
C C1A 0.43546(11) 0.56348(5) 0.44152(10) 0.0259(2) Uani d . 1 1 . .
C C2A 0.31851(12) 0.55954(5) 0.52835(10) 0.0280(2) Uani d . 1 1 . .
H H2A 0.3420 0.5558 0.6120 0.034 Uiso calc R 1 1 . .
C C3A 0.18389(12) 0.56107(5) 0.49284(10) 0.0281(2) Uani d . 1 1 . .
H H3A 0.1603 0.5639 0.4091 0.034 Uiso calc R 1 1 . .
C C4A 0.06734(11) 0.55850(5) 0.58021(10) 0.0264(2) Uani d . 1 1 . .
O O1A 0.40168(9) 0.54851(5) 0.32929(8) 0.0354(2) Uani d D 1 1 . .
O O2A 0.55489(9) 0.57959(4) 0.47927(8) 0.0354(2) Uani d . 1 1 . .
O O3A -0.05203(9) 0.57690(5) 0.54875(8) 0.0371(2) Uani d . 1 1 . .
O O4A 0.10196(9) 0.53535(5) 0.68711(8) 0.0352(2) Uani d D 1 1 . .
C C1B 0.88224(12) 0.46968(6) -0.13235(10) 0.0295(2) Uani d . 1 1 . .
C C2B 0.77182(12) 0.46345(6) -0.03965(11) 0.0313(2) Uani d . 1 1 . .
H H2B 0.7305 0.4235 -0.0298 0.038 Uiso calc R 1 1 . .
C C3B 0.72912(11) 0.51058(6) 0.02893(10) 0.0294(2) Uani d . 1 1 . .
H H3B 0.7678 0.5511 0.0188 0.035 Uiso calc R 1 1 . .
C C4B 0.62057(11) 0.50152(6) 0.12285(10) 0.0281(2) Uani d . 1 1 . .
O O1B 0.90421(9) 0.52618(4) -0.17321(8) 0.0360(2) Uani d D 1 1 . .
O O2B 0.94424(11) 0.42135(5) -0.16464(10) 0.0482(3) Uani d . 1 1 . .
O O4B 0.59879(9) 0.55150(5) 0.18837(8) 0.0389(2) Uani d D 1 1 . .
O O3B 0.55996(10) 0.45025(5) 0.13320(9) 0.0408(2) Uani d . 1 1 . .
C C5A -0.19758(12) 0.67781(6) 0.29071(11) 0.0305(2) Uani d . 1 1 . .
C C6A -0.29400(13) 0.70841(6) 0.36168(11) 0.0316(2) Uani d . 1 1 . .
H H6A -0.3402 0.6857 0.4215 0.038 Uiso calc R 1 1 . .
C C7A -0.32236(13) 0.77315(6) 0.34397(11) 0.0337(3) Uani d . 1 1 . .
C C8A -0.25155(16) 0.80515(7) 0.25361(14) 0.0441(3) Uani d . 1 1 . .
H H8A -0.2678 0.8486 0.2412 0.053 Uiso calc R 1 1 . .
C C9A -0.15808(19) 0.77375(8) 0.18226(15) 0.0547(4) Uani d . 1 1 . .
H H9A -0.1132 0.7960 0.1211 0.066 Uiso calc R 1 1 . .
C C10A -0.12960(16) 0.70941(7) 0.19992(14) 0.0470(3) Uani d . 1 1 . .
H H10A -0.0661 0.6881 0.1515 0.056 Uiso calc R 1 1 . .
C C11A -0.42577(16) 0.80720(8) 0.42128(15) 0.0510(4) Uani d . 1 1 . .
H H11A -0.3841 0.8138 0.5024 0.077 Uiso calc R 1 1 . .
H H11B -0.5099 0.7818 0.4263 0.077 Uiso calc R 1 1 . .
H H11C -0.4496 0.8478 0.3846 0.077 Uiso calc R 1 1 . .
C C5B 0.30755(12) 0.34139(6) 0.23939(11) 0.0308(2) Uani d . 1 1 . .
C C6B 0.22138(13) 0.30665(6) 0.31376(11) 0.0322(2) Uani d . 1 1 . .
H H6B 0.1822 0.3262 0.3811 0.039 Uiso calc R 1 1 . .
C C7B 0.19288(14) 0.24264(6) 0.28849(13) 0.0378(3) Uani d . 1 1 . .
C C8B 0.25360(17) 0.21530(7) 0.18802(16) 0.0518(4) Uani d . 1 1 . .
H H8B 0.2378 0.1722 0.1707 0.062 Uiso calc R 1 1 . .
C C9B 0.3370(2) 0.25066(9) 0.11311(17) 0.0606(5) Uani d . 1 1 . .
H H9B 0.3749 0.2314 0.0449 0.073 Uiso calc R 1 1 . .
C C10B 0.36536(16) 0.31450(8) 0.13761(14) 0.0478(3) Uani d . 1 1 . .
H H10B 0.4217 0.3385 0.0870 0.057 Uiso calc R 1 1 . .
C C11B 0.09656(18) 0.20500(7) 0.36745(16) 0.0531(4) Uani d . 1 1 . .
H H11D 0.0920 0.1615 0.3393 0.080 Uiso calc R 1 1 . .
H H11E 0.0035 0.2234 0.3621 0.080 Uiso calc R 1 1 . .
H H11F 0.1326 0.2060 0.4514 0.080 Uiso calc R 1 1 . .
N N1A -0.16802(12) 0.60972(5) 0.31027(11) 0.0371(2) Uani d D 1 1 . .
N N1B 0.33623(11) 0.40851(5) 0.26898(10) 0.0337(2) Uani d D 1 1 . .
H H1AA -0.1419(16) 0.6026(7) 0.3892(9) 0.040 Uiso d D 1 1 . .
H H1BB 0.3568(16) 0.4140(7) 0.3498(9) 0.040 Uiso d D 1 1 . .
H H1AB -0.0963(13) 0.5934(7) 0.2631(12) 0.040 Uiso d D 1 1 . .
H H1BC 0.2561(12) 0.4312(7) 0.2519(15) 0.040 Uiso d D 1 1 . .
H H1BA 0.4085(13) 0.4254(7) 0.2269(13) 0.040 Uiso d D 1 1 . .
H H1AC -0.2438(12) 0.5854(6) 0.2849(13) 0.040 Uiso d D 1 1 . .
H H4A 0.032(2) 0.5302(16) 0.733(2) 0.040 Uiso d PD 0.50 1 A 1
H H4B 0.527(2) 0.5499(16) 0.233(2) 0.040 Uiso d PD 0.50 1 B 1
H H1A 0.472(2) 0.5492(16) 0.284(2) 0.040 Uiso d PD 0.50 1 C 2
H H1B 0.975(2) 0.5291(16) -0.219(2) 0.040 Uiso d PD 0.50 1 D 2

loop_
_atom_site_aniso_label
_atom_site_aniso_U_11
_atom_site_aniso_U_22
_atom_site_aniso_U_33
_atom_site_aniso_U_12
_atom_site_aniso_U_13
_atom_site_aniso_U_23
C1A 0.0268(5) 0.0239(5) 0.0277(5) 0.0019(4) 0.0087(4) 0.0026(4)
C2A 0.0310(5) 0.0297(5) 0.0240(5) 0.0009(4) 0.0095(4) 0.0008(4)
C3A 0.0312(5) 0.0302(5) 0.0237(5) -0.0009(4) 0.0096(4) 0.0003(4)
C4A 0.0276(5) 0.0248(5) 0.0272(5) -0.0017(4) 0.0077(4) -0.0029(4)
O1A 0.0301(4) 0.0499(5) 0.0271(4) -0.0023(4) 0.0108(3) -0.0046(4)
O2A 0.0306(4) 0.0413(5) 0.0348(4) -0.0063(4) 0.0062(3) 0.0011(4)
O3A 0.0303(4) 0.0456(5) 0.0359(5) 0.0073(4) 0.0067(3) 0.0009(4)
O4A 0.0286(4) 0.0490(5) 0.0290(4) 0.0027(4) 0.0110(3) 0.0078(4)
C1B 0.0301(5) 0.0327(6) 0.0265(5) 0.0037(4) 0.0101(4) -0.0006(4)
C2B 0.0326(6) 0.0301(6) 0.0325(6) -0.0008(4) 0.0146(4) 0.0019(4)
C3B 0.0285(5) 0.0332(6) 0.0276(5) -0.0039(4) 0.0119(4) -0.0006(4)
C4B 0.0241(5) 0.0366(6) 0.0244(5) 0.0000(4) 0.0074(4) 0.0003(4)
O1B 0.0353(4) 0.0343(4) 0.0401(5) 0.0037(4) 0.0215(4) 0.0059(4)
O2B 0.0569(6) 0.0379(5) 0.0521(6) 0.0144(4) 0.0293(5) 0.0013(4)
O4B 0.0348(4) 0.0445(5) 0.0392(5) -0.0047(4) 0.0192(4) -0.0126(4)
O3B 0.0406(5) 0.0392(5) 0.0442(5) -0.0083(4) 0.0207(4) -0.0002(4)
C5A 0.0319(6) 0.0286(5) 0.0309(5) 0.0016(4) -0.0005(4) -0.0010(4)
C6A 0.0342(6) 0.0317(6) 0.0291(5) -0.0021(5) 0.0036(4) -0.0004(4)
C7A 0.0344(6) 0.0320(6) 0.0347(6) 0.0020(5) -0.0005(5) -0.0060(5)
C8A 0.0528(8) 0.0297(6) 0.0500(8) 0.0025(6) 0.0029(6) 0.0065(5)
C9A 0.0650(10) 0.0482(8) 0.0528(9) 0.0016(7) 0.0230(8) 0.0170(7)
C10A 0.0511(8) 0.0465(8) 0.0451(7) 0.0080(6) 0.0197(6) 0.0031(6)
C11A 0.0478(8) 0.0480(8) 0.0577(9) 0.0093(7) 0.0064(7) -0.0159(7)
C5B 0.0313(5) 0.0286(5) 0.0325(6) 0.0011(4) 0.0010(4) -0.0018(4)
C6B 0.0349(6) 0.0301(6) 0.0316(6) 0.0004(5) 0.0024(4) -0.0012(4)
C7B 0.0394(6) 0.0292(6) 0.0441(7) -0.0015(5) -0.0052(5) 0.0020(5)
C8B 0.0573(9) 0.0348(7) 0.0633(10) -0.0007(6) 0.0025(7) -0.0173(7)
C9B 0.0670(11) 0.0565(10) 0.0597(10) 0.0014(8) 0.0191(8) -0.0269(8)
C10B 0.0495(8) 0.0501(8) 0.0453(8) -0.0048(7) 0.0171(6) -0.0088(6)
C11B 0.0580(9) 0.0404(8) 0.0603(9) -0.0138(7) -0.0036(7) 0.0107(7)
N1A 0.0376(6) 0.0305(5) 0.0431(6) 0.0048(4) 0.0010(5) -0.0017(4)
N1B 0.0337(5) 0.0293(5) 0.0386(5) -0.0032(4) 0.0065(4) 0.0004(4)

loop_
_atom_type_symbol
_atom_type_description
_atom_type_scat_dispersion_real
_atom_type_scat_dispersion_imag
_atom_type_scat_source
C C 0.0033 0.0016 'International Tables Vol C Tables 4.2.6.8 and 6.1.1.4'
H H 0.0000 0.0000 'International Tables Vol C Tables 4.2.6.8 and 6.1.1.4'
N N 0.0061 0.0033 'International Tables Vol C Tables 4.2.6.8 and 6.1.1.4'
O O 0.0106 0.0060 'International Tables Vol C Tables 4.2.6.8 and 6.1.1.4'

loop_
_geom_angle_atom_site_label_1
_geom_angle_atom_site_label_2
_geom_angle_atom_site_label_3
_geom_angle
O2A C1A O1A 124.58(10)
O2A C1A C2A 120.01(10)
O1A C1A C2A 115.40(10)
C3A C2A C1A 123.36(10)
C3A C2A H2A 118.3
C1A C2A H2A 118.3
C2A C3A C4A 123.17(10)
C2A C3A H3A 118.4
C4A C3A H3A 118.4
O3A C4A O4A 124.24(10)
O3A C4A C3A 120.62(10)
O4A C4A C3A 115.14(10)
C1A O1A H1A 112(2)
C4A O4A H4A 114(2)
O2B C1B O1B 124.85(10)
O2B C1B C2B 118.73(11)
O1B C1B C2B 116.42(10)
C3B C2B C1B 124.29(11)
C3B C2B H2B 117.9
C1B C2B H2B 117.9
C2B C3B C4B 122.27(11)
C2B C3B H3B 118.9
C4B C3B H3B 118.9
O3B C4B O4B 124.94(10)
O3B C4B C3B 120.93(10)
O4B C4B C3B 114.14(10)
C1B O1B H1B 114(2)
C4B O4B H4B 116(2)
C10A C5A C6A 121.58(12)
C10A C5A N1A 118.66(12)
C6A C5A N1A 119.75(11)
C5A C6A C7A 120.12(11)
C5A C6A H6A 119.9
C7A C6A H6A 119.9
C8A C7A C6A 118.09(12)
C8A C7A C11A 121.20(13)
C6A C7A C11A 120.71(12)
C9A C8A C7A 121.06(13)
C9A C8A H8A 119.5
C7A C8A H8A 119.5
C8A C9A C10A 120.90(14)
C8A C9A H9A 119.6
C10A C9A H9A 119.6
C5A C10A C9A 118.23(13)
C5A C10A H10A 120.9
C9A C10A H10A 120.9
C7A C11A H11A 109.5
C7A C11A H11B 109.5
H11A C11A H11B 109.5
C7A C11A H11C 109.5
H11A C11A H11C 109.5
H11B C11A H11C 109.5
C10B C5B C6B 121.58(12)
C10B C5B N1B 119.48(12)
C6B C5B N1B 118.94(11)
C5B C6B C7B 120.29(12)
C5B C6B H6B 119.9
C7B C6B H6B 119.9
C8B C7B C6B 118.08(13)
C8B C7B C11B 121.38(13)
C6B C7B C11B 120.53(13)
C9B C8B C7B 121.15(14)
C9B C8B H8B 119.4
C7B C8B H8B 119.4
C8B C9B C10B 120.99(14)
C8B C9B H9B 119.5
C10B C9B H9B 119.5
C5B C10B C9B 117.87(14)
C5B C10B H10B 121.1
C9B C10B H10B 121.1
C7B C11B H11D 109.5
C7B C11B H11E 109.5
H11D C11B H11E 109.5
C7B C11B H11F 109.5
H11D C11B H11F 109.5
H11E C11B H11F 109.5
C5A N1A H1AA 110.1(10)
C5A N1A H1AB 114.5(10)
H1AA N1A H1AB 106.9(13)
C5A N1A H1AC 110.8(10)
H1AA N1A H1AC 112.1(14)
H1AB N1A H1AC 102.2(13)
C5B N1B H1BB 111.6(10)
C5B N1B H1BC 108.2(10)
H1BB N1B H1BC 105.9(14)
C5B N1B H1BA 113.4(10)
H1BB N1B H1BA 107.9(14)
H1BC N1B H1BA 109.5(14)

loop_
_geom_bond_atom_site_label_1
_geom_bond_atom_site_label_2
_geom_bond_distance
C1A O2A 1.2310(14)
C1A O1A 1.2864(14)
C1A C2A 1.4892(14)
C2A C3A 1.3139(16)
C2A H2A 0.9300
C3A C4A 1.4889(15)
C3A H3A 0.9300
C4A O3A 1.2265(14)
C4A O4A 1.2879(14)
O1A H1A 0.852(10)
O4A H4A 0.853(10)
C1B O2B 1.2270(14)
C1B O1B 1.2816(14)
C1B C2B 1.4901(15)
C2B C3B 1.3102(16)
C2B H2B 0.9300
C3B C4B 1.4930(14)
C3B H3B 0.9300
C4B O3B 1.2225(14)
C4B O4B 1.2860(14)
O1B H1B 0.856(10)
O4B H4B 0.851(10)
C5A C10A 1.3721(18)
C5A C6A 1.3786(17)
C5A N1A 1.4633(15)
C6A C7A 1.3906(17)
C6A H6A 0.9300
C7A C8A 1.3862(19)
C7A C11A 1.4983(18)
C8A C9A 1.370(2)
C8A H8A 0.9300
C9A C10A 1.383(2)
C9A H9A 0.9300
C10A H10A 0.9300
C11A H11A 0.9600
C11A H11B 0.9600
C11A H11C 0.9600
C5B C10B 1.3767(18)
C5B C6B 1.3804(17)
C5B N1B 1.4614(15)
C6B C7B 1.3892(17)
C6B H6B 0.9300
C7B C8B 1.381(2)
C7B C11B 1.502(2)
C8B C9B 1.375(2)
C8B H8B 0.9300
C9B C10B 1.384(2)
C9B H9B 0.9300
C10B H10B 0.9300
C11B H11D 0.9600
C11B H11E 0.9600
C11B H11F 0.9600
N1A H1AA 0.895(9)
N1A H1AB 0.933(9)
N1A H1AC 0.911(9)
N1B H1BB 0.899(9)
N1B H1BC 0.907(9)
N1B H1BA 0.911(9)

loop_
_geom_hbond_atom_site_label_D
_geom_hbond_atom_site_label_H
_geom_hbond_atom_site_label_A
_geom_hbond_site_symmetry_A
_geom_hbond_distance_DH
_geom_hbond_distance_HA
_geom_hbond_distance_DA
_geom_hbond_angle_DHA
N1B H1BB O2A 3_666 0.899(9) 2.008(9) 2.8924(14) 167.5(14)
N1A H1AB O2B 3_665 0.933(9) 1.858(9) 2.7777(15) 168.1(14)
N1B H1BC O1B 3_665 0.907(9) 1.925(10) 2.8111(14) 165.3(15)
N1A H1AC O4B 1_455 0.911(9) 1.918(10) 2.7993(15) 162.2(14)
O4A H4A O1B 1_456 0.853(10) 1.620(10) 2.4703(11) 175(3)
O1B H1B O4A 1_654 0.856(10) 1.616(10) 2.4703(11) 176(3)
N1A H1AA O3A . 0.895(9) 1.972(9) 2.8539(15) 168.1(14)
N1B H1BA O3B . 0.911(9) 1.869(9) 2.7757(13) 173.1(14)
O4B H4B O1A . 0.851(10) 1.619(10) 2.4678(11) 175(3)
O1A H1A O4B . 0.852(10) 1.617(10) 2.4678(11) 176(3)

loop_
_geom_torsion_atom_site_label_1
_geom_torsion_atom_site_label_2
_geom_torsion_atom_site_label_3
_geom_torsion_atom_site_label_4
_geom_torsion
O2A C1A C2A C3A 159.72(11)
O1A C1A C2A C3A -20.98(16)
C1A C2A C3A C4A -178.66(10)
C2A C3A C4A O3A 160.34(12)
C2A C3A C4A O4A -20.44(16)
O2B C1B C2B C3B 158.56(13)
O1B C1B C2B C3B -21.96(18)
C1B C2B C3B C4B -178.44(10)
C2B C3B C4B O3B -5.18(18)
C2B C3B C4B O4B 174.99(12)
C10A C5A C6A C7A -1.35(19)
N1A C5A C6A C7A 179.78(11)
C5A C6A C7A C8A 0.18(18)
C5A C6A C7A C11A -179.37(12)
C6A C7A C8A C9A 1.1(2)
C11A C7A C8A C9A -179.36(14)
C7A C8A C9A C10A -1.2(3)
C6A C5A C10A C9A 1.2(2)
N1A C5A C10A C9A -179.91(14)
C8A C9A C10A C5A 0.1(3)
C10B C5B C6B C7B 1.22(19)
N1B C5B C6B C7B -179.58(11)
C5B C6B C7B C8B 0.31(19)
C5B C6B C7B C11B -178.63(12)
C6B C7B C8B C9B -1.6(2)
C11B C7B C8B C9B 177.31(15)
C7B C8B C9B C10B 1.4(3)
C6B C5B C10B C9B -1.4(2)
N1B C5B C10B C9B 179.40(14)
C8B C9B C10B C5B 0.1(3)
